data_1508489
loop_
_publ_author_name
'Weber, Frank A.'
'Schurz, Christian M.'
'Frunder, Susanne'
'Kuhn, Charlotte F.'
'Schleid, Thomas'

_publ_section_title
;
 The Short Series of the Oxygen-Poor Lanthanide Oxide Selenides M10OSe14
 with M = La-Nd
;
_journal_issue 3
_journal_name_full Crystals
_journal_page_first 1136
_journal_page_last 1145
_journal_paper_doi 10.3390/cryst2031136
_journal_volume 2
_journal_year 2012
_chemical_formula_sum 'Nd10 O Se14'
_chemical_formula_weight 2563.84
_chemical_name_systematic
; 
 ? 
;
_space_group_IT_number 142
_symmetry_cell_setting tetragonal
_symmetry_space_group_name_Hall '-I 4bd 2c'
_symmetry_space_group_name_H-M 'I 41/a c d :2'
_atom_sites_solution_primary direct
_atom_sites_solution_secondary difmap
_audit_creation_method SHELXL-97
_cell_angle_alpha 90.00
_cell_angle_beta 90.00
_cell_angle_gamma 90.00
_cell_formula_units_Z 8
_cell_length_a 15.5983(8)
_cell_length_b 15.5983(8)
_cell_length_c 20.6291(12)
_cell_measurement_reflns_used 5000
_cell_measurement_temperature 293(2)
_cell_measurement_theta_max 31.7
_cell_measurement_theta_min 2.6
_cell_volume 5019.2(5)
_computing_cell_refinement DIF4
_computing_data_collection 'DIF4 (Stoe & Cie., 1992)'
_computing_data_reduction 'REDU4 (Stoe& Cie., 1992)'
_computing_structure_refinement 'SHELXL-97 (Sheldrick, 1997)'
_computing_structure_solution 'SHELXS-97 (Sheldrick, 1990)'
_diffrn_ambient_temperature 293(2)
_diffrn_measured_fraction_theta_full 0.997
_diffrn_measured_fraction_theta_max 0.997
_diffrn_measurement_device_type 'Stoe IPDS-I'
_diffrn_measurement_method 'imaging plate detector system'
_diffrn_radiation_monochromator graphite
_diffrn_radiation_source 'fine-focus sealed tube'
_diffrn_radiation_type MoK\a
_diffrn_radiation_wavelength 0.71069
_diffrn_reflns_av_R_equivalents 0.0868
_diffrn_reflns_av_sigmaI/netI 0.0263
_diffrn_reflns_limit_h_max 22
_diffrn_reflns_limit_h_min -22
_diffrn_reflns_limit_k_max 22
_diffrn_reflns_limit_k_min -22
_diffrn_reflns_limit_l_max 30
_diffrn_reflns_limit_l_min -30
_diffrn_reflns_number 39083
_diffrn_reflns_theta_full 31.64
_diffrn_reflns_theta_max 31.64
_diffrn_reflns_theta_min 3.08
_exptl_absorpt_coefficient_mu 40.576
_exptl_absorpt_correction_T_max 0.0898
_exptl_absorpt_correction_T_min 0.0288
_exptl_absorpt_correction_type numerical
_exptl_absorpt_process_details
'with the help of the X-SHAPE soft ware by STOE, based on the program HABITUS by W. Herrendorf, Univ. Giessen, 1995'
_exptl_crystal_colour 'ruby red'
_exptl_crystal_density_diffrn 6.786
_exptl_crystal_density_method 'not measured'
_exptl_crystal_description dodecaeder
_exptl_crystal_F_000 8672
_exptl_crystal_size_max 0.10
_exptl_crystal_size_mid 0.08
_exptl_crystal_size_min 0.06
_refine_diff_density_max 2.368
_refine_diff_density_min -2.830
_refine_diff_density_rms 0.443
_refine_ls_extinction_coef 0.000234(15)
_refine_ls_extinction_expression Fc^*^=kFc[1+0.001xFc^2^\l^3^/sin(2\q)]^-1/4^
_refine_ls_extinction_method SHELXL
_refine_ls_goodness_of_fit_ref 1.037
_refine_ls_hydrogen_treatment none
_refine_ls_matrix_type full
_refine_ls_number_parameters 59
_refine_ls_number_reflns 2117
_refine_ls_number_restraints 0
_refine_ls_restrained_S_all 1.037
_refine_ls_R_factor_all 0.0490
_refine_ls_R_factor_gt 0.0377
_refine_ls_shift/su_max 0.001
_refine_ls_shift/su_mean 0.000
_refine_ls_structure_factor_coef Fsqd
_refine_ls_weighting_details 'calc w=1/[\s^2^(Fo^2^)+(0.0659P)^2^+0.0000P] where P=(Fo^2^+2Fc^2^)/3'
_refine_ls_weighting_scheme calc
_refine_ls_wR_factor_gt 0.0892
_refine_ls_wR_factor_ref 0.0957
_reflns_number_gt 1820
_reflns_number_total 2117
_reflns_threshold_expression >2sigma(I)
_cod_data_source_file Nd10OSe14_I41_acd_nd10ose14_crystals-02-01136-s001_DC222.cif
_cod_data_source_block c:\crystal\x-red\nd10os14_chateigner_1508489
_cod_original_sg_symbol_H-M I41/acd
_cod_database_code 1508489

loop_
_symmetry_equiv_pos_as_xyz
'x, y, z'
'-x+1/2, -y, z+1/2'
'-y+1/4, x+3/4, z+1/4'
'y+1/4, -x+1/4, z+3/4'
'-x+1/2, y, -z'
'x, -y, -z+1/2'
'y+1/4, x+3/4, -z+3/4'
'-y+1/4, -x+1/4, -z+1/4'
'x+1/2, y+1/2, z+1/2'
'-x+1, -y+1/2, z+1'
'-y+3/4, x+5/4, z+3/4'
'y+3/4, -x+3/4, z+5/4'
'-x+1, y+1/2, -z+1/2'
'x+1/2, -y+1/2, -z+1'
'y+3/4, x+5/4, -z+5/4'
'-y+3/4, -x+3/4, -z+3/4'
'-x, -y, -z'
'x-1/2, y, -z-1/2'
'y-1/4, -x-3/4, -z-1/4'
'-y-1/4, x-1/4, -z-3/4'
'x-1/2, -y, z'
'-x, y, z-1/2'
'-y-1/4, -x-3/4, z-3/4'
'y-1/4, x-1/4, z-1/4'
'-x+1/2, -y+1/2, -z+1/2'
'x, y+1/2, -z'
'y+1/4, -x-1/4, -z+1/4'
'-y+1/4, x+1/4, -z-1/4'
'x, -y+1/2, z+1/2'
'-x+1/2, y+1/2, z'
'-y+1/4, -x-1/4, z-1/4'
'y+1/4, x+1/4, z+1/4'

loop_
_atom_site_label
_atom_site_type_symbol
_atom_site_fract_x
_atom_site_fract_y
_atom_site_fract_z
_atom_site_U_iso_or_equiv
_atom_site_adp_type
_atom_site_occupancy
_atom_site_symmetry_multiplicity
_atom_site_calc_flag
_atom_site_refinement_flags
Nd1 Nd 0.12963(3) 0.02694(3) 0.04743(2) 0.01702(12) Uani 1 1 d .
Nd2 Nd 0.37075(3) 0.25459(3) 0.05933(2) 0.01765(12) Uani 1 1 d .
Nd3 Nd 0.13381(3) 0.38381(3) 0.1250 0.01618(13) Uani 1 2 d S
O O 0.0000 0.2500 0.3750 0.0103(16) Uani 1 4 d S
Se1 Se 0.02249(5) 0.38122(5) 0.00236(4) 0.01822(17) Uani 1 1 d .
Se2 Se 0.34298(5) 0.07106(5) 0.09269(4) 0.01874(16) Uani 1 1 d .
Se3 Se 0.03876(5) 0.07060(5) 0.17159(4) 0.01713(16) Uani 1 1 d .
Se4 Se 0.35395(7) 0.0000 0.2500 0.0168(2) Uani 1 2 d S

loop_
_atom_site_aniso_label
_atom_site_aniso_U_11
_atom_site_aniso_U_22
_atom_site_aniso_U_33
_atom_site_aniso_U_23
_atom_site_aniso_U_13
_atom_site_aniso_U_12
Nd1 0.0200(2) 0.01618(19) 0.01484(19) 0.00014(13) 0.00095(13) 0.00128(13)
Nd2 0.0184(2) 0.01633(19) 0.0182(2) 0.00089(13) -0.00003(13) -0.00197(13)
Nd3 0.01641(17) 0.01641(17) 0.0157(2) 0.00037(12) -0.00037(12) 0.00015(17)
O 0.011(2) 0.011(2) 0.009(4) 0.000 0.000 0.000
Se1 0.0169(3) 0.0180(3) 0.0197(4) -0.0018(3) 0.0007(3) 0.0016(2)
Se2 0.0249(4) 0.0155(3) 0.0158(3) 0.0010(2) 0.0036(3) 0.0015(3)
Se3 0.0161(3) 0.0188(3) 0.0164(3) -0.0005(2) 0.0007(2) -0.0001(2)
Se4 0.0171(4) 0.0165(4) 0.0169(4) 0.0005(3) 0.000 0.000

loop_
_atom_type_symbol
_atom_type_description
_atom_type_scat_dispersion_real
_atom_type_scat_dispersion_imag
_atom_type_scat_source
Nd Nd -0.1943 3.0179 'International Tables Vol C Tables 4.2.6.8 and 6.1.1.4'
O O 0.0106 0.0060 'International Tables Vol C Tables 4.2.6.8 and 6.1.1.4'
Se Se -0.0929 2.2259 'International Tables Vol C Tables 4.2.6.8 and 6.1.1.4'

loop_
_geom_angle_atom_site_label_1
_geom_angle_atom_site_label_2
_geom_angle_atom_site_label_3
_geom_angle
_geom_angle_site_symmetry_1
_geom_angle_site_symmetry_3
Se1 Nd1 Se4 138.80(2) 10_454 4_554
Se1 Nd1 Se2 72.36(2) 10_454 5
Se4 Nd1 Se2 75.40(2) 4_554 5
Se1 Nd1 Se1 79.07(3) 10_454 26_545
Se4 Nd1 Se1 73.50(2) 4_554 26_545
Se2 Nd1 Se1 85.61(2) 5 26_545
Se1 Nd1 Se3 77.13(2) 10_454 .
Se4 Nd1 Se3 137.88(2) 4_554 .
Se2 Nd1 Se3 146.70(3) 5 .
Se1 Nd1 Se3 101.57(2) 26_545 .
Se1 Nd1 Se2 138.12(3) 10_454 8
Se4 Nd1 Se2 70.07(2) 4_554 8
Se2 Nd1 Se2 145.45(3) 5 8
Se1 Nd1 Se2 85.98(2) 26_545 8
Se3 Nd1 Se2 67.85(2) . 8
Se1 Nd1 Se3 79.11(2) 10_454 8
Se4 Nd1 Se3 124.22(2) 4_554 8
Se2 Nd1 Se3 87.10(2) 5 8
Se1 Nd1 Se3 158.17(3) 26_545 8
Se3 Nd1 Se3 74.19(3) . 8
Se2 Nd1 Se3 111.11(3) 8 8
Se1 Nd1 Nd1 112.987(19) 10_454 8
Se4 Nd1 Nd1 107.519(10) 4_554 8
Se2 Nd1 Nd1 131.86(2) 5 8
Se1 Nd1 Nd1 142.23(2) 26_545 8
Se3 Nd1 Nd1 51.486(17) . 8
Se2 Nd1 Nd1 60.756(19) 8 8
Se3 Nd1 Nd1 50.552(17) 8 8
O Nd2 Se1 77.69(2) 25 5
O Nd2 Se2 87.91(2) 25 .
Se1 Nd2 Se2 147.79(3) 5 .
O Nd2 Se3 137.05(2) 25 4_554
Se1 Nd2 Se3 83.55(3) 5 4_554
Se2 Nd2 Se3 87.97(2) . 4_554
O Nd2 Se3 136.47(2) 25 8
Se1 Nd2 Se3 139.99(3) 5 8
Se2 Nd2 Se3 67.60(2) . 8
Se3 Nd2 Se3 79.66(3) 4_554 8
O Nd2 Se4 137.19(2) 25 27_565
Se1 Nd2 Se4 72.15(2) 5 27_565
Se2 Nd2 Se4 132.60(3) . 27_565
Se3 Nd2 Se4 68.69(2) 4_554 27_565
Se3 Nd2 Se4 67.94(2) 8 27_565
O Nd2 Se2 82.607(18) 25 27_565
Se1 Nd2 Se2 84.83(2) 5 27_565
Se2 Nd2 Se2 122.064(15) . 27_565
Se3 Nd2 Se2 133.92(2) 4_554 27_565
Se3 Nd2 Se2 81.30(2) 8 27_565
Se4 Nd2 Se2 65.289(19) 27_565 27_565
O Nd2 Se1 67.370(17) 25 14_554
Se1 Nd2 Se1 81.97(3) 5 14_554
Se2 Nd2 Se1 65.87(2) . 14_554
Se3 Nd2 Se1 72.00(2) 4_554 14_554
Se3 Nd2 Se1 125.51(2) 8 14_554
Se4 Nd2 Se1 134.67(2) 27_565 14_554
Se2 Nd2 Se1 149.12(2) 27_565 14_554
O Nd2 Nd2 35.947(5) 25 20_656
Se1 Nd2 Nd2 112.48(2) 5 20_656
Se2 Nd2 Nd2 53.30(2) . 20_656
Se3 Nd2 Nd2 131.02(2) 4_554 20_656
Se3 Nd2 Nd2 105.90(2) 8 20_656
Se4 Nd2 Nd2 159.251(19) 27_565 20_656
Se2 Nd2 Nd2 94.51(2) 27_565 20_656
Se1 Nd2 Nd2 65.528(17) 14_554 20_656
O Nd2 Nd2 35.946(5) 25 27_565
Se1 Nd2 Nd2 70.03(2) 5 27_565
Se2 Nd2 Nd2 113.17(2) . 27_565
Se3 Nd2 Nd2 153.49(2) 4_554 27_565
Se3 Nd2 Nd2 122.26(2) 8 27_565
Se4 Nd2 Nd2 103.81(2) 27_565 27_565
Se2 Nd2 Nd2 47.901(18) 27_565 27_565
Se1 Nd2 Nd2 101.246(16) 14_554 27_565
Nd2 Nd2 Nd2 61.693(13) 20_656 27_565
O Nd2 Nd2 33.881(10) 25 10_554
Se1 Nd2 Nd2 56.391(19) 5 10_554
Se2 Nd2 Nd2 96.39(2) . 10_554
Se3 Nd2 Nd2 104.516(17) 4_554 10_554
Se3 Nd2 Nd2 163.53(2) 8 10_554
Se4 Nd2 Nd2 128.512(19) 27_565 10_554
Se2 Nd2 Nd2 105.492(19) 27_565 10_554
Se1 Nd2 Nd2 44.503(15) 14_554 10_554
Nd2 Nd2 Nd2 59.152(6) 20_656 10_554
Nd2 Nd2 Nd2 59.152(6) 27_565 10_554
Se3 Nd3 Se3 123.21(4) 8 10_454
Se3 Nd3 Se2 141.59(2) 8 30
Se3 Nd3 Se2 87.02(2) 10_454 30
Se3 Nd3 Se2 87.02(2) 8 27_565
Se3 Nd3 Se2 141.58(2) 10_454 27_565
Se2 Nd3 Se2 79.43(3) 30 27_565
Se3 Nd3 Se1 81.69(2) 8 .
Se3 Nd3 Se1 75.83(2) 10_454 .
Se2 Nd3 Se1 84.18(2) 30 .
Se2 Nd3 Se1 137.00(2) 27_565 .
Se3 Nd3 Se1 75.82(2) 8 15_444
Se3 Nd3 Se1 81.69(2) 10_454 15_444
Se2 Nd3 Se1 137.00(2) 30 15_444
Se2 Nd3 Se1 84.18(2) 27_565 15_444
Se1 Nd3 Se1 131.66(4) . 15_444
Se3 Nd3 Se4 69.52(2) 8 27_565
Se3 Nd3 Se4 140.939(17) 10_454 27_565
Se2 Nd3 Se4 72.08(3) 30 27_565
Se2 Nd3 Se4 67.518(17) 27_565 27_565
Se1 Nd3 Se4 69.654(16) . 27_565
Se1 Nd3 Se4 135.65(2) 15_444 27_565
Se3 Nd3 Se4 140.936(17) 8 25
Se3 Nd3 Se4 69.52(2) 10_454 25
Se2 Nd3 Se4 67.517(17) 30 25
Se2 Nd3 Se4 72.08(3) 27_565 25
Se1 Nd3 Se4 135.65(2) . 25
Se1 Nd3 Se4 69.651(16) 15_444 25
Se4 Nd3 Se4 126.70(3) 27_565 25
Nd2 O Nd2 112.24(2) 3_545 12_454
Nd2 O Nd2 108.105(10) 3_545 25
Nd2 O Nd2 108.105(10) 12_454 25
Nd2 O Nd2 108.105(10) 3_545 18_556
Nd2 O Nd2 108.105(10) 12_454 18_556
Nd2 O Nd2 112.24(2) 25 18_556
Nd2 Se1 Nd1 161.07(3) 5 10_454
Nd2 Se1 Nd1 92.65(3) 5 26
Nd1 Se1 Nd1 100.93(3) 10_454 26
Nd2 Se1 Nd3 92.65(2) 5 .
Nd1 Se1 Nd3 100.98(3) 10_454 .
Nd1 Se1 Nd3 87.54(2) 26 .
Nd2 Se1 Nd2 79.11(2) 5 14_454
Nd1 Se1 Nd2 81.97(2) 10_454 14_454
Nd1 Se1 Nd2 136.59(3) 26 14_454
Nd3 Se1 Nd2 134.92(3) . 14_454
Nd2 Se2 Nd1 88.69(2) . 5
Nd2 Se2 Nd3 164.73(3) . 20_656
Nd1 Se2 Nd3 88.49(2) 5 20_656
Nd2 Se2 Nd1 91.07(2) . 8
Nd1 Se2 Nd1 149.79(3) 5 8
Nd3 Se2 Nd1 98.86(2) 20_656 8
Nd2 Se2 Nd2 78.80(2) . 20_656
Nd1 Se2 Nd2 123.73(3) 5 20_656
Nd3 Se2 Nd2 90.33(2) 20_656 20_656
Nd1 Se2 Nd2 85.72(2) 8 20_656
Nd3 Se3 Nd1 101.98(2) 10_454 .
Nd3 Se3 Nd2 92.28(2) 10_454 3_545
Nd1 Se3 Nd2 164.78(3) . 3_545
Nd3 Se3 Nd1 150.41(3) 10_454 8
Nd1 Se3 Nd1 77.96(2) . 8
Nd2 Se3 Nd1 87.02(2) 3_545 8
Nd3 Se3 Nd2 94.29(2) 10_454 8
Nd1 Se3 Nd2 89.59(2) . 8
Nd2 Se3 Nd2 94.67(2) 3_545 8
Nd1 Se3 Nd2 115.26(3) 8 8
Nd1 Se4 Nd1 92.08(3) 8 3_545
Nd1 Se4 Nd2 88.583(11) 8 20_656
Nd1 Se4 Nd2 176.031(12) 3_545 20_656
Nd1 Se4 Nd2 176.028(12) 8 23_666
Nd1 Se4 Nd2 88.582(11) 3_545 23_666
Nd2 Se4 Nd2 91.03(3) 20_656 23_666
Nd1 Se4 Nd3 97.855(19) 8 20_656
Nd1 Se4 Nd3 86.976(15) 3_545 20_656
Nd2 Se4 Nd3 89.056(17) 20_656 20_656
Nd2 Se4 Nd3 86.090(18) 23_666 20_656
Nd1 Se4 Nd3 86.975(15) 8 25
Nd1 Se4 Nd3 97.853(19) 3_545 25
Nd2 Se4 Nd3 86.089(18) 20_656 25
Nd2 Se4 Nd3 89.054(17) 23_666 25
Nd3 Se4 Nd3 173.07(4) 20_656 25

loop_
_geom_bond_atom_site_label_1
_geom_bond_atom_site_label_2
_geom_bond_distance
_geom_bond_site_symmetry_2
Nd1 Se1 2.9235(9) 10_454
Nd1 Se4 2.9413(9) 4_554
Nd1 Se2 3.0019(9) 5
Nd1 Se1 3.0024(9) 26_545
Nd1 Se3 3.0055(9) .
Nd1 Se2 3.0379(9) 8
Nd1 Se3 3.0455(9) 8
Nd1 Nd1 3.8066(9) 8
Nd2 O 2.4299(4) 25
Nd2 Se1 2.8799(9) 5
Nd2 Se2 2.9759(9) .
Nd2 Se3 3.0237(9) 4_554
Nd2 Se3 3.0856(9) 8
Nd2 Se4 3.1488(9) 27_565
Nd2 Se2 3.2155(10) 27_565
Nd2 Se1 3.4217(9) 14_554
Nd2 Nd2 3.9343(8) 20_656
Nd2 Nd2 3.9343(8) 27_565
Nd2 Nd2 4.0346(9) 10_554
Nd3 Se3 2.9454(8) 8
Nd3 Se3 2.9455(8) 10_454
Nd3 Se2 3.0176(9) 30
Nd3 Se2 3.0177(9) 27_565
Nd3 Se1 3.0689(9) .
Nd3 Se1 3.0690(9) 15_444
Nd3 Se4 3.1575(3) 27_565
Nd3 Se4 3.1576(3) 25
O Nd2 2.4298(4) 3_545
O Nd2 2.4298(4) 12_454
O Nd2 2.4299(4) 25
O Nd2 2.4299(4) 18_556
Se1 Nd2 2.8799(9) 5
Se1 Nd1 2.9236(9) 10_454
Se1 Nd1 3.0024(9) 26
Se1 Nd2 3.4218(9) 14_454
Se2 Nd1 3.0019(9) 5
Se2 Nd3 3.0176(9) 20_656
Se2 Nd1 3.0379(9) 8
Se2 Nd2 3.2154(10) 20_656
Se3 Nd3 2.9455(8) 10_454
Se3 Nd2 3.0239(9) 3_545
Se3 Nd1 3.0455(9) 8
Se3 Nd2 3.0856(9) 8
Se4 Nd1 2.9413(9) 8
Se4 Nd1 2.9413(9) 3_545
Se4 Nd2 3.1488(9) 20_656
Se4 Nd2 3.1488(9) 23_666
Se4 Nd3 3.1575(3) 20_656
Se4 Nd3 3.1576(3) 25
